data_1502515
loop_
_publ_author_name
'Lee, Yunmi'
'Klausen, Rebekka S.'
'Jacobsen, Eric N.'

_publ_section_title
;
 Thiourea-catalyzed enantioselective iso-Pictet-Spengler reactions.
;
_journal_issue 20
_journal_name_full 'Organic letters'
_journal_page_first 5564
_journal_page_last 5567
_journal_paper_doi 10.1021/ol202300t
_journal_volume 13
_journal_year 2011
_chemical_absolute_configuration ad
_chemical_formula_sum 'C20 H28 N2 O3'
_chemical_formula_weight 344.44
_chemical_name_systematic
; 
 ? 
;
_space_group_IT_number 19
_symmetry_cell_setting orthorhombic
_symmetry_space_group_name_Hall 'P 2ac 2ab'
_symmetry_space_group_name_H-M 'P 21 21 21'
_atom_sites_solution_hydrogens geom
_atom_sites_solution_primary direct
_atom_sites_solution_secondary difmap
_audit_creation_method SHELXL-97
_cell_angle_alpha 90.00
_cell_angle_beta 90.00
_cell_angle_gamma 90.00
_cell_formula_units_Z 4
_cell_length_a 10.5196(3)
_cell_length_b 11.1008(3)
_cell_length_c 16.8401(4)
_cell_measurement_reflns_used 9783
_cell_measurement_temperature 100(2)
_cell_measurement_theta_max 6.48
_cell_measurement_theta_min 4.77
_cell_volume 1966.52(9)
_computing_cell_refinement 'SAINT 7.46A (Bruker-AXS, 2009)'
_computing_data_collection 'APEX2 v2009.3.0 (Bruker-AXS, 2009)'
_computing_data_reduction 'SAINT 7.46A (Bruker-AXS, 2009)'
_computing_molecular_graphics 'Bruker SHELXTL'
_computing_publication_material 'Bruker SHELXTL'
_computing_structure_refinement 'SHELXL-97 (Sheldrick, 2008)'
_computing_structure_solution 'SHELXS-97 (Sheldrick, 2008)'
_diffrn_ambient_temperature 100(2)
_diffrn_measured_fraction_theta_full 0.992
_diffrn_measured_fraction_theta_max 0.992
_diffrn_measurement_device_type 'CCD area detector'
_diffrn_measurement_method 'phi and omega scans'
_diffrn_radiation_monochromator graphite
_diffrn_radiation_source 'fine-focus sealed tube'
_diffrn_radiation_type CuK\a
_diffrn_radiation_wavelength 1.54178
_diffrn_reflns_av_R_equivalents 0.0748
_diffrn_reflns_av_sigmaI/netI 0.0279
_diffrn_reflns_limit_h_max 12
_diffrn_reflns_limit_h_min -12
_diffrn_reflns_limit_k_max 13
_diffrn_reflns_limit_k_min -12
_diffrn_reflns_limit_l_max 19
_diffrn_reflns_limit_l_min -19
_diffrn_reflns_number 40433
_diffrn_reflns_theta_full 65.03
_diffrn_reflns_theta_max 65.03
_diffrn_reflns_theta_min 4.77
_exptl_absorpt_coefficient_mu 0.625
_exptl_absorpt_correction_T_max 0.9401
_exptl_absorpt_correction_T_min 0.9176
_exptl_absorpt_correction_type multi-scan
_exptl_absorpt_process_details sadabs
_exptl_crystal_colour 'pale yellow'
_exptl_crystal_density_diffrn 1.163
_exptl_crystal_density_method 'not measured'
_exptl_crystal_description block
_exptl_crystal_F_000 744
_exptl_crystal_size_max 0.14
_exptl_crystal_size_mid 0.12
_exptl_crystal_size_min 0.10
_refine_diff_density_max 0.711
_refine_diff_density_min -0.226
_refine_diff_density_rms 0.066
_refine_ls_abs_structure_details 'Flack H D (1983), Acta Cryst. A39, 876-881'
_refine_ls_abs_structure_Flack 0.2(6)
_refine_ls_extinction_method none
_refine_ls_goodness_of_fit_ref 1.010
_refine_ls_hydrogen_treatment mixed
_refine_ls_matrix_type full
_refine_ls_number_parameters 235
_refine_ls_number_reflns 3301
_refine_ls_number_restraints 0
_refine_ls_restrained_S_all 1.010
_refine_ls_R_factor_all 0.0930
_refine_ls_R_factor_gt 0.0834
_refine_ls_shift/su_max 0.004
_refine_ls_shift/su_mean 0.000
_refine_ls_structure_factor_coef Fsqd
_refine_ls_weighting_details 'calc w=1/[\s^2^(Fo^2^)+(0.0106P)^2^+5.6642P] where P=(Fo^2^+2Fc^2^)/3'
_refine_ls_weighting_scheme calc
_refine_ls_wR_factor_gt 0.1637
_refine_ls_wR_factor_ref 0.1698
_reflns_number_gt 2908
_reflns_number_total 3301
_reflns_threshold_expression >2sigma(I)
_cod_data_source_file ol202300t_si_003.cif
_cod_data_source_block YL-II-138-C
_cod_depositor_comments
;
The following automatic conversions were performed:

'_symmetry_cell_setting' value 'Orthorhombic' changed to
'orthorhombic' according to
/home/saulius/struct/CIF-dictionaries/cif_core.dic dictionary named
'cif_core.dic' version 2.4.1 from 2010-06-29.

Automatic conversion script
Id: cif_fix_values 1715 2011-07-08 13:25:40Z adriana 
;
_cod_original_sg_symbol_H-M P212121
_cod_database_code 1502515

loop_
_symmetry_equiv_pos_as_xyz
'x, y, z'
'-x+1/2, -y, z+1/2'
'-x, y+1/2, -z+1/2'
'x+1/2, -y+1/2, -z'

loop_
_atom_site_label
_atom_site_type_symbol
_atom_site_fract_x
_atom_site_fract_y
_atom_site_fract_z
_atom_site_U_iso_or_equiv
_atom_site_adp_type
_atom_site_occupancy
_atom_site_symmetry_multiplicity
_atom_site_calc_flag
_atom_site_refinement_flags
O1 O 0.8137(3) 0.3316(3) 0.38813(19) 0.0513(9) Uani 1 1 d .
O2 O 0.5202(3) 0.6506(3) 0.31316(17) 0.0479(8) Uani 1 1 d .
O3 O 0.4084(3) 0.6842(3) 0.42682(19) 0.0505(8) Uani 1 1 d .
N1 N 0.9168(4) 0.5912(4) 0.4880(2) 0.0498(10) Uani 1 1 d .
N2 N 0.6181(4) 0.6359(4) 0.4294(2) 0.0433(10) Uani 1 1 d .
C1 C 1.0216(5) 0.5224(5) 0.4885(3) 0.0466(12) Uani 1 1 d .
C2 C 1.1429(5) 0.5473(5) 0.5196(3) 0.0551(14) Uani 1 1 d .
H2 H 1.1587 0.6207 0.5469 0.066 Uiso 1 1 calc R
C3 C 1.2379(6) 0.4641(6) 0.5099(4) 0.0641(16) Uani 1 1 d .
H3 H 1.3198 0.4814 0.5308 0.077 Uiso 1 1 calc R
C4 C 1.2190(6) 0.3544(5) 0.4702(3) 0.0588(14) Uani 1 1 d .
H4 H 1.2869 0.2988 0.4638 0.071 Uiso 1 1 calc R
C5 C 1.1006(5) 0.3293(5) 0.4409(3) 0.0519(13) Uani 1 1 d .
H5 H 1.0854 0.2553 0.4142 0.062 Uiso 1 1 calc R
C6 C 1.0021(5) 0.4122(5) 0.4502(3) 0.0450(11) Uani 1 1 d .
C7 C 0.8716(5) 0.4091(5) 0.4244(3) 0.0443(11) Uani 1 1 d .
C8 C 0.8106(5) 0.5275(4) 0.4544(3) 0.0433(11) Uani 1 1 d .
C9 C 0.7076(5) 0.4992(5) 0.5164(3) 0.0524(13) Uani 1 1 d .
H9A H 0.6593 0.4261 0.5017 0.063 Uiso 1 1 calc R
H9B H 0.7456 0.4875 0.5697 0.063 Uiso 1 1 calc R
C10 C 0.6230(5) 0.6100(5) 0.5149(3) 0.0492(13) Uani 1 1 d .
H10A H 0.5374 0.5924 0.5365 0.059 Uiso 1 1 calc R
H10B H 0.6612 0.6776 0.5449 0.059 Uiso 1 1 calc R
C11 C 0.7346(4) 0.5957(4) 0.3892(3) 0.0406(11) Uani 1 1 d .
H11 H 0.7108 0.5371 0.3466 0.049 Uiso 1 1 calc R
C12 C 0.8062(5) 0.7004(4) 0.3513(3) 0.0432(11) Uani 1 1 d .
H12A H 0.7451 0.7473 0.3190 0.052 Uiso 1 1 calc R
H12B H 0.8366 0.7538 0.3944 0.052 Uiso 1 1 calc R
C13 C 0.9189(5) 0.6690(5) 0.2990(3) 0.0473(12) Uani 1 1 d .
H13 H 0.9797 0.6197 0.3310 0.057 Uiso 1 1 calc R
C14 C 0.9851(5) 0.7809(5) 0.2738(3) 0.0560(14) Uani 1 1 d .
H14A H 0.9257 0.8325 0.2446 0.084 Uiso 1 1 calc R
H14B H 1.0569 0.7600 0.2393 0.084 Uiso 1 1 calc R
H14C H 1.0164 0.8238 0.3207 0.084 Uiso 1 1 calc R
C15 C 0.8783(5) 0.5948(5) 0.2265(3) 0.0567(14) Uani 1 1 d .
H15A H 0.8449 0.5169 0.2441 0.085 Uiso 1 1 calc R
H15B H 0.9519 0.5818 0.1919 0.085 Uiso 1 1 calc R
H15C H 0.8123 0.6384 0.1972 0.085 Uiso 1 1 calc R
C16 C 0.5068(4) 0.6585(4) 0.3924(3) 0.0414(11) Uani 1 1 d .
C17 C 0.4163(5) 0.6853(5) 0.2594(3) 0.0521(13) Uani 1 1 d .
C18 C 0.4801(6) 0.6758(6) 0.1781(3) 0.0694(18) Uani 1 1 d .
H18A H 0.5495 0.7344 0.1748 0.104 Uiso 1 1 calc R
H18B H 0.4175 0.6926 0.1365 0.104 Uiso 1 1 calc R
H18C H 0.5141 0.5943 0.1710 0.104 Uiso 1 1 calc R
C19 C 0.3772(6) 0.8142(5) 0.2745(3) 0.0620(15) Uani 1 1 d .
H19A H 0.3302 0.8189 0.3246 0.093 Uiso 1 1 calc R
H19B H 0.3229 0.8422 0.2309 0.093 Uiso 1 1 calc R
H19C H 0.4532 0.8650 0.2777 0.093 Uiso 1 1 calc R
C20 C 0.3088(5) 0.5984(6) 0.2673(4) 0.0676(16) Uani 1 1 d .
H20A H 0.3397 0.5164 0.2574 0.101 Uiso 1 1 calc R
H20B H 0.2425 0.6184 0.2286 0.101 Uiso 1 1 calc R
H20C H 0.2736 0.6032 0.3210 0.101 Uiso 1 1 calc R
H1 H 0.902(5) 0.664(5) 0.518(3) 0.053(14) Uiso 1 1 d .

loop_
_atom_site_aniso_label
_atom_site_aniso_U_11
_atom_site_aniso_U_22
_atom_site_aniso_U_33
_atom_site_aniso_U_23
_atom_site_aniso_U_13
_atom_site_aniso_U_12
O1 0.059(2) 0.050(2) 0.0451(18) -0.0053(17) -0.0054(17) -0.0024(19)
O2 0.0480(19) 0.060(2) 0.0361(16) -0.0046(16) -0.0040(14) 0.0089(17)
O3 0.0453(19) 0.059(2) 0.0470(18) -0.0067(17) 0.0048(16) 0.0009(18)
N1 0.055(3) 0.049(2) 0.045(2) -0.006(2) -0.011(2) 0.005(2)
N2 0.043(2) 0.055(3) 0.0322(19) -0.0023(18) 0.0056(17) 0.0017(19)
C1 0.052(3) 0.052(3) 0.036(2) 0.011(2) -0.002(2) 0.003(3)
C2 0.058(3) 0.057(3) 0.050(3) 0.007(3) -0.011(3) -0.005(3)
C3 0.059(4) 0.076(4) 0.057(3) 0.021(3) -0.009(3) -0.007(3)
C4 0.063(4) 0.061(4) 0.053(3) 0.010(3) -0.002(3) 0.012(3)
C5 0.067(3) 0.050(3) 0.039(3) 0.001(2) -0.001(2) 0.007(3)
C6 0.057(3) 0.047(3) 0.031(2) 0.007(2) 0.002(2) -0.001(3)
C7 0.058(3) 0.047(3) 0.028(2) 0.005(2) -0.002(2) -0.006(3)
C8 0.051(3) 0.046(3) 0.033(2) -0.002(2) -0.004(2) -0.004(2)
C9 0.064(4) 0.058(3) 0.035(2) -0.002(2) -0.003(3) 0.001(3)
C10 0.055(3) 0.059(3) 0.033(2) 0.002(2) 0.004(2) -0.005(3)
C11 0.043(3) 0.044(3) 0.035(2) -0.002(2) 0.001(2) 0.004(2)
C12 0.042(3) 0.049(3) 0.038(2) 0.003(2) -0.008(2) 0.002(2)
C13 0.048(3) 0.055(3) 0.039(2) 0.007(2) -0.001(2) 0.003(3)
C14 0.063(3) 0.067(3) 0.038(3) -0.001(3) -0.001(3) -0.001(3)
C15 0.074(4) 0.049(3) 0.047(3) -0.005(3) 0.017(3) -0.007(3)
C16 0.036(2) 0.044(3) 0.044(2) -0.008(2) 0.004(2) 0.000(2)
C17 0.051(3) 0.059(3) 0.046(3) -0.008(3) -0.012(2) 0.009(3)
C18 0.074(4) 0.090(5) 0.043(3) -0.005(3) -0.017(3) 0.023(4)
C19 0.067(4) 0.069(4) 0.050(3) 0.003(3) -0.011(3) 0.008(3)
C20 0.060(4) 0.071(4) 0.072(4) -0.010(3) -0.012(3) 0.000(3)

loop_
_atom_type_symbol
_atom_type_description
_atom_type_scat_dispersion_real
_atom_type_scat_dispersion_imag
_atom_type_scat_source
C C 0.0181 0.0091 'International Tables Vol C Tables 4.2.6.8 and 6.1.1.4'
H H 0.0000 0.0000 'International Tables Vol C Tables 4.2.6.8 and 6.1.1.4'
N N 0.0311 0.0180 'International Tables Vol C Tables 4.2.6.8 and 6.1.1.4'
O O 0.0492 0.0322 'International Tables Vol C Tables 4.2.6.8 and 6.1.1.4'

loop_
_geom_angle_atom_site_label_1
_geom_angle_atom_site_label_2
_geom_angle_atom_site_label_3
_geom_angle
C16 O2 C17 121.1(4)
C1 N1 C8 111.2(4)
C1 N1 H1 128(3)
C8 N1 H1 119(3)
C16 N2 C10 121.3(4)
C16 N2 C11 124.5(4)
C10 N2 C11 111.3(4)
N1 C1 C6 112.0(5)
N1 C1 C2 129.5(5)
C6 C1 C2 118.5(5)
C3 C2 C1 119.0(5)
C3 C2 H2 120.5
C1 C2 H2 120.5
C2 C3 C4 122.6(6)
C2 C3 H3 118.7
C4 C3 H3 118.7
C5 C4 C3 118.5(5)
C5 C4 H4 120.7
C3 C4 H4 120.7
C4 C5 C6 120.1(5)
C4 C5 H5 120.0
C6 C5 H5 120.0
C5 C6 C1 121.4(5)
C5 C6 C7 131.2(5)
C1 C6 C7 107.5(5)
O1 C7 C6 130.1(5)
O1 C7 C8 123.8(5)
C6 C7 C8 106.1(4)
N1 C8 C9 112.3(4)
N1 C8 C7 103.0(4)
C9 C8 C7 109.9(4)
N1 C8 C11 116.0(4)
C9 C8 C11 102.5(4)
C7 C8 C11 113.4(4)
C10 C9 C8 103.7(4)
C10 C9 H9A 111.0
C8 C9 H9A 111.0
C10 C9 H9B 111.0
C8 C9 H9B 111.0
H9A C9 H9B 109.0
N2 C10 C9 101.3(4)
N2 C10 H10A 111.5
C9 C10 H10A 111.5
N2 C10 H10B 111.5
C9 C10 H10B 111.5
H10A C10 H10B 109.3
N2 C11 C12 111.9(4)
N2 C11 C8 104.5(4)
C12 C11 C8 114.4(4)
N2 C11 H11 108.6
C12 C11 H11 108.6
C8 C11 H11 108.6
C13 C12 C11 117.0(4)
C13 C12 H12A 108.0
C11 C12 H12A 108.0
C13 C12 H12B 108.0
C11 C12 H12B 108.0
H12A C12 H12B 107.3
C14 C13 C12 109.9(4)
C14 C13 C15 110.6(4)
C12 C13 C15 111.6(4)
C14 C13 H13 108.2
C12 C13 H13 108.2
C15 C13 H13 108.2
C13 C14 H14A 109.5
C13 C14 H14B 109.5
H14A C14 H14B 109.5
C13 C14 H14C 109.5
H14A C14 H14C 109.5
H14B C14 H14C 109.5
C13 C15 H15A 109.5
C13 C15 H15B 109.5
H15A C15 H15B 109.5
C13 C15 H15C 109.5
H15A C15 H15C 109.5
H15B C15 H15C 109.5
O3 C16 O2 125.1(4)
O3 C16 N2 124.1(4)
O2 C16 N2 110.8(4)
O2 C17 C20 109.8(4)
O2 C17 C19 110.3(4)
C20 C17 C19 113.0(5)
O2 C17 C18 101.9(4)
C20 C17 C18 111.6(5)
C19 C17 C18 109.6(5)
C17 C18 H18A 109.5
C17 C18 H18B 109.5
H18A C18 H18B 109.5
C17 C18 H18C 109.5
H18A C18 H18C 109.5
H18B C18 H18C 109.5
C17 C19 H19A 109.5
C17 C19 H19B 109.5
H19A C19 H19B 109.5
C17 C19 H19C 109.5
H19A C19 H19C 109.5
H19B C19 H19C 109.5
C17 C20 H20A 109.5
C17 C20 H20B 109.5
H20A C20 H20B 109.5
C17 C20 H20C 109.5
H20A C20 H20C 109.5
H20B C20 H20C 109.5

loop_
_geom_bond_atom_site_label_1
_geom_bond_atom_site_label_2
_geom_bond_distance
O1 C7 1.219(6)
O2 C16 1.345(5)
O2 C17 1.471(6)
O3 C16 1.220(5)
N1 C1 1.341(6)
N1 C8 1.438(6)
N1 H1 0.96(5)
N2 C16 1.350(6)
N2 C10 1.468(6)
N2 C11 1.470(6)
C1 C6 1.398(7)
C1 C2 1.407(7)
C2 C3 1.371(8)
C2 H2 0.9500
C3 C4 1.403(8)
C3 H3 0.9500
C4 C5 1.369(8)
C4 H4 0.9500
C5 C6 1.395(7)
C5 H5 0.9500
C6 C7 1.440(7)
C7 C8 1.547(7)
C8 C9 1.538(7)
C8 C11 1.555(6)
C9 C10 1.519(7)
C9 H9A 0.9900
C9 H9B 0.9900
C10 H10A 0.9900
C10 H10B 0.9900
C11 C12 1.525(6)
C11 H11 1.0000
C12 C13 1.517(6)
C12 H12A 0.9900
C12 H12B 0.9900
C13 C14 1.486(7)
C13 C15 1.533(7)
C13 H13 1.0000
C14 H14A 0.9800
C14 H14B 0.9800
C14 H14C 0.9800
C15 H15A 0.9800
C15 H15B 0.9800
C15 H15C 0.9800
C17 C20 1.492(8)
C17 C19 1.511(7)
C17 C18 1.527(7)
C18 H18A 0.9800
C18 H18B 0.9800
C18 H18C 0.9800
C19 H19A 0.9800
C19 H19B 0.9800
C19 H19C 0.9800
C20 H20A 0.9800
C20 H20B 0.9800
C20 H20C 0.9800

loop_
_geom_hbond_atom_site_label_D
_geom_hbond_atom_site_label_H
_geom_hbond_atom_site_label_A
_geom_hbond_distance_DH
_geom_hbond_distance_HA
_geom_hbond_distance_DA
_geom_hbond_angle_DHA
_geom_hbond_site_symmetry_A
N1 H1 O3 0.96(5) 1.93(5) 2.878(5) 168(5) 4_566

loop_
_geom_torsion_atom_site_label_1
_geom_torsion_atom_site_label_2
_geom_torsion_atom_site_label_3
_geom_torsion_atom_site_label_4
_geom_torsion
C8 N1 C1 C6 5.1(6)
C8 N1 C1 C2 -176.3(5)
N1 C1 C2 C3 -177.2(5)
C6 C1 C2 C3 1.3(7)
C1 C2 C3 C4 -0.2(8)
C2 C3 C4 C5 -0.7(8)
C3 C4 C5 C6 0.5(8)
C4 C5 C6 C1 0.7(7)
C4 C5 C6 C7 178.9(5)
N1 C1 C6 C5 177.2(4)
C2 C1 C6 C5 -1.6(7)
N1 C1 C6 C7 -1.4(5)
C2 C1 C6 C7 179.8(4)
C5 C6 C7 O1 0.8(9)
C1 C6 C7 O1 179.1(5)
C5 C6 C7 C8 179.1(5)
C1 C6 C7 C8 -2.5(5)
C1 N1 C8 C9 111.9(5)
C1 N1 C8 C7 -6.2(5)
C1 N1 C8 C11 -130.6(4)
O1 C7 C8 N1 -176.3(4)
C6 C7 C8 N1 5.2(5)
O1 C7 C8 C9 63.8(6)
C6 C7 C8 C9 -114.7(4)
O1 C7 C8 C11 -50.3(6)
C6 C7 C8 C11 131.3(4)
N1 C8 C9 C10 88.4(5)
C7 C8 C9 C10 -157.7(4)
C11 C8 C9 C10 -36.8(5)
C16 N2 C10 C9 132.4(5)
C11 N2 C10 C9 -29.1(5)
C8 C9 C10 N2 40.2(5)
C16 N2 C11 C12 81.1(6)
C10 N2 C11 C12 -118.0(4)
C16 N2 C11 C8 -154.6(4)
C10 N2 C11 C8 6.3(5)
N1 C8 C11 N2 -103.7(5)
C9 C8 C11 N2 19.0(5)
C7 C8 C11 N2 137.4(4)
N1 C8 C11 C12 19.0(6)
C9 C8 C11 C12 141.8(4)
C7 C8 C11 C12 -99.8(5)
N2 C11 C12 C13 -172.4(4)
C8 C11 C12 C13 69.0(5)
C11 C12 C13 C14 -174.3(4)
C11 C12 C13 C15 62.6(5)
C17 O2 C16 O3 6.3(8)
C17 O2 C16 N2 -172.8(4)
C10 N2 C16 O3 15.9(8)
C11 N2 C16 O3 175.0(5)
C10 N2 C16 O2 -165.0(4)
C11 N2 C16 O2 -6.0(7)
C16 O2 C17 C20 -68.1(6)
C16 O2 C17 C19 57.1(6)
C16 O2 C17 C18 173.5(5)
